data_7121176
loop_
_publ_author_name
'Frogley, Benjamin J.'
'Hill, Anthony F.'

_publ_section_title
;
 A complete set of pnictocarbynes: [M([triple bond, length as
 m-dash]CAPh<sub>2</sub>)(CO)<sub>2</sub>(Tp*)] (M = Mo, W; A = N, P, As,
 Sb, Bi; Tp* = hydrotris(dimethylpyrazolyl)-borate).
;
_journal_issue 17
_journal_name_full 'Chemical communications (Cambridge, England)'
_journal_page_first 2126
_journal_page_last 2129
_journal_paper_doi 10.1039/c8cc00143j
_journal_volume 54
_journal_year 2018
_chemical_formula_sum 'C30 H32 As B Mo N6 O2'
_chemical_formula_weight 690.28
_space_group_crystal_system monoclinic
_space_group_IT_number 14
_space_group_name_Hall '-P 2ybc'
_space_group_name_H-M_alt 'P 1 21/c 1'
_symmetry_space_group_name_Hall '-P 2ybc'
_symmetry_space_group_name_H-M 'P 1 21/c 1'
_atom_sites_solution_hydrogens mixed
_audit_creation_method SHELXL-2016/6
_audit_update_record
;
2017-11-29 deposited with the CCDC.
2018-01-22 downloaded from the CCDC.
;
_cell_angle_alpha 90
_cell_angle_beta 98.640(2)
_cell_angle_gamma 90
_cell_formula_units_Z 8
_cell_length_a 10.1096(2)
_cell_length_b 31.7822(5)
_cell_length_c 19.6195(3)
_cell_measurement_reflns_used 30442
_cell_measurement_temperature 150.0(1)
_cell_measurement_theta_max 29.6150
_cell_measurement_theta_min 3.6590
_cell_volume 6232.31(19)
_computing_cell_refinement 'CrysAlisPro 1.171.38.46 (Rigaku OD, 2015)'
_computing_data_collection 'CrysAlisPro 1.171.38.46 (Rigaku OD, 2015)'
_computing_data_reduction 'CrysAlisPro 1.171.38.46 (Rigaku OD, 2015)'
_computing_structure_refinement 'SHELXL-2016/6 (Sheldrick, 2016)'
_diffrn_ambient_temperature 150.0(1)
_diffrn_detector_area_resol_mean 10.3744
_diffrn_measured_fraction_theta_full 0.998
_diffrn_measured_fraction_theta_max 0.875
_diffrn_measurement_device_type 'New Xcalibur, Atlas'
_diffrn_measurement_method '\w scans'
_diffrn_radiation_type MoK\a
_diffrn_radiation_wavelength 0.71073
_diffrn_reflns_av_R_equivalents 0.0477
_diffrn_reflns_av_unetI/netI 0.0440
_diffrn_reflns_Laue_measured_fraction_full 0.998
_diffrn_reflns_Laue_measured_fraction_max 0.875
_diffrn_reflns_limit_h_max 13
_diffrn_reflns_limit_h_min -11
_diffrn_reflns_limit_k_max 43
_diffrn_reflns_limit_k_min -44
_diffrn_reflns_limit_l_max 27
_diffrn_reflns_limit_l_min -27
_diffrn_reflns_number 96971
_diffrn_reflns_point_group_measured_fraction_full 0.998
_diffrn_reflns_point_group_measured_fraction_max 0.875
_diffrn_reflns_theta_full 25.242
_diffrn_reflns_theta_max 30.118
_diffrn_reflns_theta_min 3.275
_diffrn_source 'fine-focus sealed X-ray tube'
_exptl_absorpt_coefficient_mu 1.511
_exptl_absorpt_correction_T_max 1.00000
_exptl_absorpt_correction_T_min 0.95535
_exptl_absorpt_correction_type multi-scan
_exptl_absorpt_process_details
;
CrysAlisPro 1.171.38.46 (Rigaku Oxford Diffraction, 2015)
Empirical absorption correction using spherical harmonics,
 implemented in SCALE3 ABSPACK scaling algorithm.
;
_exptl_crystal_colour yellow
_exptl_crystal_density_diffrn 1.471
_exptl_crystal_description block
_exptl_crystal_F_000 2800
_exptl_crystal_size_max 0.253
_exptl_crystal_size_mid 0.174
_exptl_crystal_size_min 0.109
_refine_diff_density_max 1.830
_refine_diff_density_min -0.830
_refine_diff_density_rms 0.090
_refine_ls_extinction_method none
_refine_ls_goodness_of_fit_ref 1.079
_refine_ls_hydrogen_treatment mixed
_refine_ls_matrix_type full
_refine_ls_number_parameters 811
_refine_ls_number_reflns 16083
_refine_ls_number_restraints 90
_refine_ls_restrained_S_all 1.077
_refine_ls_R_factor_all 0.0688
_refine_ls_R_factor_gt 0.0447
_refine_ls_shift/su_max 0.002
_refine_ls_shift/su_mean 0.000
_refine_ls_structure_factor_coef Fsqd
_refine_ls_weighting_details 'w=1/[\s^2^(Fo^2^)+(0.0300P)^2^+8.3815P] where P=(Fo^2^+2Fc^2^)/3'
_refine_ls_weighting_scheme calc
_refine_ls_wR_factor_gt 0.0853
_refine_ls_wR_factor_ref 0.0937
_reflns_Friedel_coverage 0.000
_reflns_number_gt 12388
_reflns_number_total 16083
_reflns_threshold_expression 'I > 2\s(I)'
_cod_data_source_file c8cc00143j2.cif
_cod_data_source_block Compound_4a
_cod_depositor_comments 'Adding full bibliography for 7121172--7121177.cif.'
_cod_database_code 7121176
_shelx_shelxl_version_number 2016/6
_shelx_space_group_comment
;
The symmetry employed for this shelxl refinement is uniquely defined
by the following loop, which should always be used as a source of
symmetry information in preference to the above space-group names.
They are only intended as comments.
;

loop_
_space_group_symop_operation_xyz
'x, y, z'
'-x, y+1/2, -z+1/2'
'-x, -y, -z'
'x, -y-1/2, z-1/2'

loop_
_atom_site_label
_atom_site_type_symbol
_atom_site_fract_x
_atom_site_fract_y
_atom_site_fract_z
_atom_site_U_iso_or_equiv
_atom_site_adp_type
_atom_site_occupancy
_atom_site_site_symmetry_order
_atom_site_calc_flag
_atom_site_refinement_flags_posn
_atom_site_refinement_flags_adp
_atom_site_refinement_flags_occupancy
_atom_site_disorder_assembly
_atom_site_disorder_group
B1 B -0.0956(3) 0.03288(11) 0.22532(18) 0.0261(7) Uani 1 1 d . . . . .
B2 B 0.9818(4) 0.34166(11) 0.3854(2) 0.0288(8) Uani 1 1 d . . . . .
C74 C 1.3413(4) 0.27038(10) 0.67550(17) 0.0345(7) Uani 1 1 d . . . . .
C75 C 1.2086(3) 0.26883(11) 0.64483(18) 0.0371(8) Uani 1 1 d . . . . .
H75 H 1.182626 0.282552 0.603100 0.045 Uiso 1 1 calc R U . . .
C76 C 1.3760(5) 0.24982(12) 0.7383(2) 0.0532(10) Uani 1 1 d . . . . .
H76 H 1.463746 0.250866 0.760783 0.064 Uiso 1 1 calc R U . . .
O4 O 1.5368(2) 0.29244(8) 0.41520(14) 0.0458(6) Uani 1 1 d . . . . .
O3 O 1.4680(3) 0.41752(8) 0.50806(16) 0.0561(8) Uani 1 1 d . . . . .
C77 C 1.1142(4) 0.24718(12) 0.6753(2) 0.0467(9) Uani 1 1 d . . . . .
H77 H 1.025538 0.246681 0.654143 0.056 Uiso 1 1 calc R U . . .
C78 C 1.1506(5) 0.22641(12) 0.7367(2) 0.0557(12) Uani 1 1 d . . . . .
H78 H 1.087319 0.211562 0.756857 0.067 Uiso 1 1 calc R U . . .
C79 C 1.2804(6) 0.22784(13) 0.7675(2) 0.0601(12) Uani 1 1 d . . . . .
H79 H 1.305363 0.213762 0.808972 0.072 Uiso 1 1 calc R U . . .
H100 H -0.199(3) 0.0348(10) 0.2001(16) 0.028(8) Uiso 1 1 d . . . . .
H101 H 0.878(3) 0.3423(10) 0.3592(17) 0.032(9) Uiso 1 1 d . . . . .
Mo1 Mo 0.21878(2) 0.03202(2) 0.30598(2) 0.01967(6) Uani 1 1 d . . . . .
Mo2 Mo 1.29436(2) 0.33662(2) 0.46923(2) 0.02358(7) Uani 1 1 d . . . . .
As1 As 0.41575(3) 0.05747(2) 0.47645(2) 0.02467(7) Uani 1 1 d . . . . .
As2 As 1.47493(3) 0.30502(2) 0.64023(2) 0.03686(9) Uani 1 1 d . . . . .
N4 N -0.0450(2) 0.07807(8) 0.24072(13) 0.0246(5) Uani 1 1 d . . . . .
C1 C 0.3049(3) 0.04740(9) 0.38926(15) 0.0232(6) Uani 1 1 d . . . . .
N6 N -0.0871(2) 0.00895(7) 0.29371(12) 0.0226(5) Uani 1 1 d . . . . .
N5 N 0.0344(2) 0.00366(7) 0.33480(12) 0.0228(5) Uani 1 1 d . . . . .
C3 C 0.3228(3) -0.02151(9) 0.32272(16) 0.0262(6) Uani 1 1 d . . . . .
N2 N -0.0086(2) 0.01061(8) 0.17824(13) 0.0251(5) Uani 1 1 d . . . . .
C50 C 1.3730(3) 0.31783(10) 0.55206(16) 0.0278(7) Uani 1 1 d . . . . .
O1 O 0.4600(2) 0.07590(7) 0.24962(13) 0.0407(6) Uani 1 1 d . . . . .
N12 N 0.9920(2) 0.36296(8) 0.45616(13) 0.0273(6) Uani 1 1 d . . . . .
C2 C 0.3726(3) 0.05980(10) 0.26892(16) 0.0273(6) Uani 1 1 d . . . . .
N11 N 1.1125(3) 0.36634(8) 0.49774(13) 0.0272(5) Uani 1 1 d . . . . .
N8 N 1.0265(2) 0.29544(8) 0.39605(13) 0.0259(5) Uani 1 1 d . . . . .
C25 C 0.2994(3) 0.09875(9) 0.51181(15) 0.0247(6) Uani 1 1 d . . . . .
N3 N 0.0826(2) 0.08548(7) 0.27369(13) 0.0238(5) Uani 1 1 d . . . . .
N1 N 0.1286(2) 0.00908(8) 0.19660(13) 0.0246(5) Uani 1 1 d . . . . .
C61 C 1.1589(3) 0.24402(9) 0.43527(16) 0.0285(7) Uani 1 1 d . . . . .
N7 N 1.1500(2) 0.28602(7) 0.43203(13) 0.0242(5) Uani 1 1 d . . . . .
N10 N 1.0759(3) 0.36420(8) 0.34172(13) 0.0273(5) Uani 1 1 d . . . . .
C15 C 0.0105(3) -0.01837(9) 0.39026(15) 0.0252(6) Uani 1 1 d . . . . .
C51 C 1.4052(3) 0.38836(11) 0.49270(19) 0.0349(8) Uani 1 1 d . . . . .
C19 C 0.5479(3) 0.09305(10) 0.44038(15) 0.0259(6) Uani 1 1 d . . . . .
N9 N 1.2120(3) 0.36375(8) 0.36178(13) 0.0279(6) Uani 1 1 d . . . . .
C54 C 1.0898(3) 0.38656(10) 0.55521(17) 0.0336(7) Uani 1 1 d . . . . .
C12 C 0.0985(3) 0.12750(9) 0.27803(16) 0.0280(7) Uani 1 1 d . . . . .
O2 O 0.3819(2) -0.05182(7) 0.33388(14) 0.0409(6) Uani 1 1 d . . . . .
C30 C 0.1664(3) 0.10466(9) 0.48255(17) 0.0281(7) Uani 1 1 d . . . . .
H30 H 0.133871 0.091988 0.440647 0.034 Uiso 1 1 calc R U . . .
C62 C 1.2824(3) 0.22209(10) 0.46891(19) 0.0365(8) Uani 1 1 d . . . . .
H62A H 1.351740 0.225100 0.440755 0.055 Uiso 1 1 calc R U . . .
H62B H 1.263506 0.192767 0.474185 0.055 Uiso 1 1 calc R U . . .
H62C H 1.311400 0.234311 0.513393 0.055 Uiso 1 1 calc R U . . .
C52 C 1.4482(3) 0.30877(10) 0.43380(17) 0.0305(7) Uani 1 1 d . . . . .
C16 C -0.1259(3) -0.02671(9) 0.38439(16) 0.0279(7) Uani 1 1 d . . . . .
H16 H -0.168956 -0.041331 0.415776 0.034 Uiso 1 1 calc R U . . .
C59 C 0.9594(3) 0.25949(10) 0.37713(17) 0.0306(7) Uani 1 1 d . . . . .
C56 C 0.8949(3) 0.38051(10) 0.48765(19) 0.0347(8) Uani 1 1 d . . . . .
C13 C 0.2260(3) 0.14773(10) 0.30864(19) 0.0354(8) Uani 1 1 d . . . . .
H13A H 0.257824 0.134998 0.352405 0.053 Uiso 1 1 calc R U . . .
H13B H 0.211305 0.177220 0.314971 0.053 Uiso 1 1 calc R U . . .
H13C H 0.291363 0.144053 0.278337 0.053 Uiso 1 1 calc R U . . .
C55 C 0.9551(4) 0.39590(10) 0.54994(18) 0.0378(8) Uani 1 1 d . . . . .
H55 H 0.913270 0.409941 0.582435 0.045 Uiso 1 1 calc R U . . .
C60 C 1.0410(3) 0.22640(10) 0.40142(18) 0.0342(8) Uani 1 1 d . . . . .
H60 H 1.021337 0.197891 0.396210 0.041 Uiso 1 1 calc R U . . .
C10 C -0.1084(3) 0.11502(10) 0.22550(17) 0.0327(7) Uani 1 1 d . . . . .
C29 C 0.0825(3) 0.12920(10) 0.51536(18) 0.0359(8) Uani 1 1 d . . . . .
H29 H -0.006471 0.132769 0.495800 0.043 Uiso 1 1 calc R U . . .
C17 C -0.1843(3) -0.00927(9) 0.32365(16) 0.0256(6) Uani 1 1 d . . . . .
C24 C 0.5376(3) 0.13611(10) 0.43262(19) 0.0385(8) Uani 1 1 d . . . . .
H24 H 0.466698 0.150314 0.447484 0.046 Uiso 1 1 calc R U . . .
C26 C 0.3464(3) 0.11830(10) 0.57417(17) 0.0326(7) Uani 1 1 d . . . . .
H26 H 0.434692 0.114404 0.594501 0.039 Uiso 1 1 calc R U . . .
C14 C 0.1188(3) -0.03086(11) 0.44652(17) 0.0352(8) Uani 1 1 d . . . . .
H14A H 0.178178 -0.050208 0.428833 0.053 Uiso 1 1 calc R U . . .
H14B H 0.080251 -0.044113 0.482884 0.053 Uiso 1 1 calc R U . . .
H14C H 0.167789 -0.006333 0.464156 0.053 Uiso 1 1 calc R U . . .
C20 C 0.6556(3) 0.07245(11) 0.41923(17) 0.0328(7) Uani 1 1 d . . . . .
H20 H 0.665047 0.043518 0.425160 0.039 Uiso 1 1 calc R U . . .
C18 C -0.3274(3) -0.00943(11) 0.29131(19) 0.0369(8) Uani 1 1 d . . . . .
H18A H -0.361465 0.018808 0.289381 0.055 Uiso 1 1 calc R U . . .
H18B H -0.378240 -0.026561 0.318253 0.055 Uiso 1 1 calc R U . . .
H18C H -0.334692 -0.020640 0.245463 0.055 Uiso 1 1 calc R U . . .
C64 C 1.2660(3) 0.38321(10) 0.31195(18) 0.0336(7) Uani 1 1 d . . . . .
C23 C 0.6314(4) 0.15825(12) 0.4030(2) 0.0473(10) Uani 1 1 d . . . . .
H23 H 0.623322 0.187259 0.397829 0.057 Uiso 1 1 calc R U . . .
C7 C -0.0435(3) -0.00820(10) 0.11651(17) 0.0329(7) Uani 1 1 d . . . . .
C58 C 0.8225(3) 0.25917(11) 0.3358(2) 0.0444(9) Uani 1 1 d . . . . .
H58A H 0.760396 0.272124 0.361847 0.067 Uiso 1 1 calc R U . . .
H58B H 0.795497 0.230657 0.325162 0.067 Uiso 1 1 calc R U . . .
H58C H 0.823591 0.274521 0.293711 0.067 Uiso 1 1 calc R U . . .
C28 C 0.1307(4) 0.14843(11) 0.57721(19) 0.0409(8) Uani 1 1 d . . . . .
H28 H 0.073771 0.164769 0.599383 0.049 Uiso 1 1 calc R U . . .
C8 C -0.1850(4) -0.01346(13) 0.0824(2) 0.0488(10) Uani 1 1 d . . . . .
H8A H -0.232990 -0.030277 0.111105 0.073 Uiso 1 1 calc R U . . .
H8B H -0.186077 -0.027144 0.038659 0.073 Uiso 1 1 calc R U . . .
H8C H -0.226646 0.013651 0.075396 0.073 Uiso 1 1 calc R U . . .
C5 C 0.1770(3) -0.00982(10) 0.14423(16) 0.0304(7) Uani 1 1 d . . . . .
C66 C 1.0463(4) 0.38450(10) 0.28065(17) 0.0345(7) Uani 1 1 d . . . . .
C6 C 0.0725(4) -0.02107(11) 0.09354(18) 0.0380(8) Uani 1 1 d . . . . .
H6 H 0.079226 -0.034616 0.052176 0.046 Uiso 1 1 calc R U . . .
C53 C 1.1978(4) 0.39550(12) 0.61368(18) 0.0434(9) Uani 1 1 d . . . . .
H53A H 1.230538 0.369508 0.634732 0.065 Uiso 1 1 calc R U . . .
H53B H 1.162862 0.412655 0.647115 0.065 Uiso 1 1 calc R U . . .
H53C H 1.269549 0.410104 0.596948 0.065 Uiso 1 1 calc R U . . .
C21 C 0.7497(3) 0.09508(12) 0.38912(19) 0.0416(9) Uani 1 1 d . . . . .
H21 H 0.821238 0.081160 0.374426 0.050 Uiso 1 1 calc R U . . .
C65 C 1.1653(4) 0.39658(10) 0.26055(18) 0.0385(8) Uani 1 1 d . . . . .
H65 H 1.176100 0.410882 0.220405 0.046 Uiso 1 1 calc R U . . .
C57 C 0.7520(3) 0.38161(13) 0.4552(2) 0.0494(10) Uani 1 1 d . . . . .
H57A H 0.745466 0.393368 0.409755 0.074 Uiso 1 1 calc R U . . .
H57B H 0.701894 0.398637 0.482665 0.074 Uiso 1 1 calc R U . . .
H57C H 0.716534 0.353542 0.452294 0.074 Uiso 1 1 calc R U . . .
C11 C -0.0201(3) 0.14685(10) 0.24827(18) 0.0347(8) Uani 1 1 d . . . . .
H11 H -0.036389 0.175622 0.244525 0.042 Uiso 1 1 calc R U . . .
C4 C 0.3242(4) -0.01588(13) 0.1454(2) 0.0458(9) Uani 1 1 d . . . . .
H4A H 0.368933 0.010725 0.152868 0.069 Uiso 1 1 calc R U . . .
H4B H 0.339999 -0.027363 0.102042 0.069 Uiso 1 1 calc R U . . .
H4C H 0.357949 -0.034900 0.181865 0.069 Uiso 1 1 calc R U . . .
C27 C 0.2623(4) 0.14356(11) 0.60624(18) 0.0384(8) Uani 1 1 d . . . . .
H27 H 0.294899 0.157180 0.647291 0.046 Uiso 1 1 calc R U . . .
C63 C 1.4145(4) 0.38798(13) 0.3156(2) 0.0525(10) Uani 1 1 d . . . . .
H63A H 1.448936 0.404602 0.355190 0.079 Uiso 1 1 calc R U . . .
H63B H 1.433797 0.401667 0.274629 0.079 Uiso 1 1 calc R U . . .
H63C H 1.455820 0.360712 0.319429 0.079 Uiso 1 1 calc R U . . .
C22 C 0.7372(4) 0.13761(13) 0.3811(2) 0.0447(9) Uani 1 1 d . . . . .
H22 H 0.799972 0.152647 0.360888 0.054 Uiso 1 1 calc R U . . .
C67 C 0.9077(4) 0.39139(13) 0.2450(2) 0.0523(10) Uani 1 1 d . . . . .
H67A H 0.864595 0.364713 0.234920 0.078 Uiso 1 1 calc R U . . .
H67B H 0.910350 0.406421 0.202737 0.078 Uiso 1 1 calc R U . . .
H67C H 0.858551 0.407485 0.274128 0.078 Uiso 1 1 calc R U . . .
C9 C -0.2508(3) 0.11818(12) 0.1927(2) 0.0465(10) Uani 1 1 d . . . . .
H9A H -0.262226 0.104042 0.148985 0.070 Uiso 1 1 calc R U . . .
H9B H -0.274887 0.147264 0.185962 0.070 Uiso 1 1 calc R U . . .
H9C H -0.307039 0.105273 0.222064 0.070 Uiso 1 1 calc R U . . .
C68 C 1.5944(4) 0.26351(16) 0.6076(2) 0.0557(12) Uani 1 1 d D U . . .
C69 C 1.6936(17) 0.2841(6) 0.5745(12) 0.050(3) Uani 0.58(3) 1 d . U P A 1
H69 H 1.693154 0.313308 0.570714 0.060 Uiso 0.58(3) 1 calc R U P A 1
C70 C 1.7924(15) 0.2603(7) 0.5475(8) 0.057(4) Uani 0.58(3) 1 d . U P A 1
H70 H 1.861880 0.273062 0.529020 0.068 Uiso 0.58(3) 1 calc R U P A 1
C71 C 1.7790(18) 0.2153(6) 0.5505(11) 0.069(5) Uani 0.58(3) 1 d . U P A 1
H71 H 1.839749 0.198115 0.532507 0.083 Uiso 0.58(3) 1 calc R U P A 1
C72 C 1.6815(18) 0.1984(5) 0.5783(11) 0.075(5) Uani 0.58(3) 1 d . U P A 1
H72 H 1.679349 0.169149 0.580540 0.090 Uiso 0.58(3) 1 calc R U P A 1
C73 C 1.579(2) 0.2206(5) 0.6055(10) 0.064(4) Uani 0.58(3) 1 d . U P A 1
H73 H 1.506492 0.207155 0.620503 0.077 Uiso 0.58(3) 1 calc R U P A 1
C70A C 1.660(2) 0.1859(9) 0.6089(18) 0.093(7) Uani 0.42(3) 1 d D U P A 2
H70A H 1.641343 0.158313 0.620129 0.112 Uiso 0.42(3) 1 calc R U P A 2
C69A C 1.589(3) 0.2211(6) 0.6278(14) 0.082(7) Uani 0.42(3) 1 d D U P A 2
C72A C 1.777(2) 0.2389(11) 0.5540(11) 0.069(6) Uani 0.42(3) 1 d D U P A 2
H72A H 1.838374 0.245267 0.524858 0.082 Uiso 0.42(3) 1 calc R U P A 2
C71A C 1.760(3) 0.1972(11) 0.5719(18) 0.101(11) Uani 0.42(3) 1 d D . P A 2
C73A C 1.705(3) 0.2715(10) 0.5782(18) 0.078(9) Uani 0.42(3) 1 d D . P A 2
H73A H 1.732442 0.299141 0.574019 0.093 Uiso 0.42(3) 1 calc R U P A 2
H69A H 1.525(13) 0.212(4) 0.654(7) 0.093 Uiso 0.42(3) 1 d . U P A 2
H71A H 1.831(13) 0.174(4) 0.559(6) 0.093 Uiso 0.42(3) 1 d . U P A 2

loop_
_atom_site_aniso_label
_atom_site_aniso_U_11
_atom_site_aniso_U_22
_atom_site_aniso_U_33
_atom_site_aniso_U_23
_atom_site_aniso_U_13
_atom_site_aniso_U_12
B1 0.0208(15) 0.0295(18) 0.0281(19) 0.0077(15) 0.0044(13) 0.0002(14)
B2 0.0287(17) 0.0235(18) 0.035(2) -0.0009(15) 0.0057(15) 0.0018(14)
C74 0.049(2) 0.0283(17) 0.0254(17) -0.0037(13) 0.0018(15) 0.0037(15)
C75 0.0422(19) 0.0388(19) 0.0318(19) 0.0013(15) 0.0099(15) -0.0014(15)
C76 0.076(3) 0.040(2) 0.037(2) 0.0037(18) -0.012(2) 0.002(2)
O4 0.0389(14) 0.0466(15) 0.0555(17) -0.0064(13) 0.0190(12) 0.0055(12)
O3 0.0447(15) 0.0387(15) 0.088(2) -0.0188(15) 0.0215(15) -0.0129(12)
C77 0.055(2) 0.040(2) 0.048(2) -0.0030(18) 0.0204(19) -0.0039(18)
C78 0.095(4) 0.034(2) 0.045(2) -0.0018(18) 0.034(2) -0.008(2)
C79 0.112(4) 0.038(2) 0.031(2) 0.0140(17) 0.011(2) 0.002(2)
Mo1 0.01885(11) 0.01757(12) 0.02332(13) 0.00035(10) 0.00552(9) -0.00128(9)
Mo2 0.02587(13) 0.02003(13) 0.02620(14) -0.00196(10) 0.00831(10) -0.00107(10)
As1 0.02709(15) 0.01959(15) 0.02670(17) 0.00152(12) 0.00192(12) 0.00018(12)
As2 0.03073(17) 0.0429(2) 0.0344(2) -0.00853(16) -0.00344(14) -0.00167(15)
N4 0.0237(12) 0.0247(13) 0.0272(14) 0.0073(10) 0.0100(10) 0.0043(10)
C1 0.0228(13) 0.0185(14) 0.0291(16) 0.0013(12) 0.0069(12) -0.0006(11)
N6 0.0213(11) 0.0205(12) 0.0267(13) 0.0024(10) 0.0058(10) -0.0003(9)
N5 0.0229(12) 0.0223(12) 0.0239(13) 0.0011(10) 0.0056(10) -0.0007(10)
C3 0.0223(14) 0.0236(15) 0.0330(18) -0.0015(13) 0.0044(12) -0.0048(12)
N2 0.0253(12) 0.0264(13) 0.0236(13) 0.0028(11) 0.0036(10) -0.0041(10)
C50 0.0259(15) 0.0279(16) 0.0305(17) -0.0057(13) 0.0073(13) -0.0032(12)
O1 0.0297(12) 0.0395(14) 0.0560(16) 0.0103(12) 0.0165(11) -0.0054(10)
N12 0.0282(13) 0.0218(13) 0.0337(15) 0.0001(11) 0.0108(11) 0.0014(10)
C2 0.0256(15) 0.0249(15) 0.0316(17) 0.0020(13) 0.0045(13) 0.0036(12)
N11 0.0321(13) 0.0230(13) 0.0283(14) -0.0042(11) 0.0104(11) 0.0003(11)
N8 0.0259(12) 0.0207(12) 0.0319(15) -0.0020(11) 0.0076(11) -0.0003(10)
C25 0.0322(15) 0.0177(14) 0.0262(16) 0.0041(12) 0.0106(13) -0.0016(12)
N3 0.0257(12) 0.0212(12) 0.0262(13) 0.0032(10) 0.0092(10) 0.0008(10)
N1 0.0243(12) 0.0251(13) 0.0252(14) 0.0019(10) 0.0060(10) 0.0004(10)
C61 0.0343(16) 0.0206(15) 0.0327(18) 0.0019(13) 0.0120(13) 0.0007(13)
N7 0.0276(12) 0.0196(12) 0.0265(14) -0.0009(10) 0.0081(10) 0.0009(10)
N10 0.0346(14) 0.0201(12) 0.0274(14) 0.0003(11) 0.0053(11) 0.0031(10)
C15 0.0319(15) 0.0210(14) 0.0241(16) -0.0002(12) 0.0091(12) -0.0036(12)
C51 0.0313(16) 0.0296(18) 0.046(2) -0.0053(15) 0.0130(15) -0.0027(14)
C19 0.0232(14) 0.0291(16) 0.0247(16) -0.0025(13) 0.0015(12) -0.0026(12)
N9 0.0329(14) 0.0222(13) 0.0300(15) 0.0010(11) 0.0092(11) 0.0003(11)
C54 0.0459(19) 0.0272(17) 0.0310(18) -0.0023(14) 0.0169(15) 0.0013(14)
C12 0.0373(17) 0.0196(14) 0.0304(17) 0.0046(12) 0.0158(14) 0.0022(13)
O2 0.0309(12) 0.0271(13) 0.0647(18) 0.0053(12) 0.0066(11) 0.0052(10)
C30 0.0327(16) 0.0216(15) 0.0306(17) 0.0029(13) 0.0071(13) -0.0023(12)
C62 0.0376(18) 0.0231(16) 0.049(2) -0.0001(15) 0.0060(16) 0.0011(14)
C52 0.0313(16) 0.0287(17) 0.0322(18) -0.0016(14) 0.0073(14) -0.0036(13)
C16 0.0324(16) 0.0250(16) 0.0297(17) 0.0020(13) 0.0153(13) -0.0043(12)
C59 0.0296(15) 0.0253(16) 0.0391(19) -0.0039(14) 0.0126(14) -0.0051(13)
C56 0.0365(17) 0.0249(16) 0.047(2) 0.0035(15) 0.0201(16) 0.0046(14)
C13 0.0423(18) 0.0208(15) 0.045(2) -0.0046(14) 0.0132(16) -0.0027(14)
C55 0.048(2) 0.0310(18) 0.040(2) -0.0039(15) 0.0249(16) 0.0079(15)
C60 0.0372(17) 0.0203(15) 0.047(2) -0.0038(14) 0.0124(15) -0.0044(13)
C10 0.0322(16) 0.0324(17) 0.0369(19) 0.0126(14) 0.0167(14) 0.0105(14)
C29 0.0348(17) 0.0294(17) 0.046(2) 0.0041(15) 0.0128(15) 0.0008(14)
C17 0.0241(14) 0.0183(14) 0.0368(18) -0.0003(13) 0.0130(13) -0.0021(11)
C24 0.0339(17) 0.0298(18) 0.055(2) -0.0023(16) 0.0178(16) 0.0002(14)
C26 0.0371(17) 0.0302(17) 0.0310(18) 0.0026(14) 0.0063(14) -0.0047(14)
C14 0.0372(17) 0.0404(19) 0.0280(18) 0.0107(15) 0.0042(14) -0.0079(15)
C20 0.0288(16) 0.0360(18) 0.0323(18) -0.0082(14) 0.0009(13) 0.0054(14)
C18 0.0223(15) 0.0387(19) 0.051(2) 0.0042(16) 0.0110(14) -0.0040(14)
C64 0.0461(19) 0.0221(16) 0.0354(19) 0.0011(14) 0.0147(15) -0.0025(14)
C23 0.049(2) 0.0309(19) 0.065(3) -0.0001(18) 0.021(2) -0.0090(16)
C7 0.0400(18) 0.0323(17) 0.0253(17) 0.0042(14) 0.0013(14) -0.0034(14)
C58 0.0346(18) 0.035(2) 0.061(3) -0.0076(18) 0.0005(17) -0.0053(15)
C28 0.050(2) 0.0335(19) 0.044(2) -0.0037(16) 0.0230(17) 0.0028(16)
C8 0.045(2) 0.059(3) 0.039(2) -0.0047(19) -0.0034(17) -0.0119(19)
C5 0.0390(17) 0.0264(16) 0.0275(17) -0.0030(13) 0.0099(14) 0.0001(13)
C66 0.051(2) 0.0218(16) 0.0308(18) 0.0007(13) 0.0053(15) 0.0024(14)
C6 0.050(2) 0.0359(19) 0.0289(19) -0.0070(15) 0.0080(16) -0.0001(16)
C53 0.057(2) 0.040(2) 0.035(2) -0.0122(16) 0.0121(17) 0.0066(17)
C21 0.0264(16) 0.054(2) 0.046(2) -0.0123(18) 0.0114(15) 0.0014(16)
C65 0.059(2) 0.0281(17) 0.0293(18) 0.0048(14) 0.0100(16) -0.0011(16)
C57 0.0356(19) 0.048(2) 0.068(3) -0.001(2) 0.0205(19) 0.0074(17)
C11 0.0412(18) 0.0215(15) 0.046(2) 0.0083(14) 0.0201(16) 0.0073(14)
C4 0.042(2) 0.055(2) 0.043(2) -0.0137(18) 0.0146(17) 0.0084(17)
C27 0.054(2) 0.0331(18) 0.0302(18) -0.0052(15) 0.0142(16) -0.0058(16)
C63 0.049(2) 0.052(2) 0.061(3) 0.017(2) 0.022(2) -0.0053(19)
C22 0.0379(19) 0.053(2) 0.046(2) -0.0063(18) 0.0166(17) -0.0157(17)
C67 0.057(2) 0.051(2) 0.045(2) 0.0119(19) -0.0065(19) 0.0075(19)
C9 0.0315(18) 0.046(2) 0.064(3) 0.0197(19) 0.0137(17) 0.0145(16)
C68 0.035(2) 0.077(3) 0.049(2) -0.025(2) -0.0137(18) 0.018(2)
C69 0.035(5) 0.072(7) 0.041(7) -0.002(6) 0.002(5) 0.032(6)
C70 0.043(5) 0.070(9) 0.054(6) -0.015(7) -0.003(4) 0.020(6)
C71 0.045(6) 0.067(11) 0.090(10) -0.036(9) -0.006(6) 0.026(9)
C72 0.054(8) 0.057(7) 0.110(11) -0.041(7) -0.001(8) 0.020(6)
C73 0.038(5) 0.069(6) 0.078(10) -0.048(6) -0.017(7) 0.007(4)
C70A 0.034(7) 0.112(14) 0.127(17) -0.043(12) -0.007(9) 0.011(9)
C69A 0.048(8) 0.095(11) 0.089(15) -0.068(10) -0.037(9) 0.031(7)
C72A 0.055(9) 0.083(18) 0.067(9) -0.006(15) 0.006(7) 0.025(15)
C71A 0.061(15) 0.12(2) 0.11(2) -0.039(17) -0.020(14) 0.040(17)
C73A 0.056(10) 0.12(2) 0.051(10) 0.016(14) -0.004(7) 0.053(11)

loop_
_atom_type_symbol
_atom_type_description
_atom_type_scat_dispersion_real
_atom_type_scat_dispersion_imag
_atom_type_scat_source
C C 0.0033 0.0016 'International Tables Vol C Tables 4.2.6.8 and 6.1.1.4'
H H 0.0000 0.0000 'International Tables Vol C Tables 4.2.6.8 and 6.1.1.4'
B B 0.0013 0.0007 'International Tables Vol C Tables 4.2.6.8 and 6.1.1.4'
N N 0.0061 0.0033 'International Tables Vol C Tables 4.2.6.8 and 6.1.1.4'
O O 0.0106 0.0060 'International Tables Vol C Tables 4.2.6.8 and 6.1.1.4'
As As 0.0499 2.0058 'International Tables Vol C Tables 4.2.6.8 and 6.1.1.4'
Mo Mo -1.6832 0.6857 'International Tables Vol C Tables 4.2.6.8 and 6.1.1.4'

loop_
_geom_angle_atom_site_label_1
_geom_angle_atom_site_label_2
_geom_angle_atom_site_label_3
_geom_angle
N6 B1 N4 108.5(3)
N6 B1 N2 109.6(2)
N4 B1 N2 110.1(2)
N12 B2 N8 108.6(3)
N12 B2 N10 109.5(3)
N8 B2 N10 108.9(2)
C75 C74 C76 117.8(3)
C75 C74 As2 122.9(3)
C76 C74 As2 118.9(3)
C77 C75 C74 121.0(3)
C79 C76 C74 120.3(4)
C78 C77 C75 120.5(4)
C79 C78 C77 119.1(4)
C78 C79 C76 121.3(4)
C1 Mo1 C3 84.90(12)
C1 Mo1 C2 85.08(13)
C3 Mo1 C2 90.96(12)
C1 Mo1 N3 104.26(11)
C3 Mo1 N3 170.49(11)
C2 Mo1 N3 92.34(10)
C1 Mo1 N5 100.93(11)
C3 Mo1 N5 93.08(10)
C2 Mo1 N5 173.03(11)
N3 Mo1 N5 82.81(9)
C1 Mo1 N1 174.03(11)
C3 Mo1 N1 90.48(11)
C2 Mo1 N1 91.23(11)
N3 Mo1 N1 80.54(9)
N5 Mo1 N1 83.07(8)
C50 Mo2 C52 84.61(13)
C50 Mo2 C51 84.78(14)
C52 Mo2 C51 90.34(13)
C50 Mo2 N11 100.64(11)
C52 Mo2 N11 174.11(12)
C51 Mo2 N11 92.80(11)
C50 Mo2 N7 103.64(11)
C52 Mo2 N7 94.14(11)
C51 Mo2 N7 170.79(12)
N11 Mo2 N7 82.07(9)
C50 Mo2 N9 174.66(11)
C52 Mo2 N9 92.30(11)
C51 Mo2 N9 90.90(12)
N11 Mo2 N9 82.67(9)
N7 Mo2 N9 80.89(9)
C1 As1 C25 97.24(12)
C1 As1 C19 96.45(12)
C25 As1 C19 102.68(12)
C50 As2 C74 97.64(13)
C50 As2 C68 97.00(15)
C74 As2 C68 103.29(18)
C10 N4 N3 109.7(2)
C10 N4 B1 129.5(3)
N3 N4 B1 120.9(2)
Mo1 C1 As1 171.58(17)
C17 N6 N5 109.7(2)
C17 N6 B1 130.2(3)
N5 N6 B1 120.1(2)
C15 N5 N6 106.6(2)
C15 N5 Mo1 132.6(2)
N6 N5 Mo1 120.79(17)
O2 C3 Mo1 178.4(3)
C7 N2 N1 109.6(2)
C7 N2 B1 130.2(3)
N1 N2 B1 120.1(2)
Mo2 C50 As2 171.23(18)
C56 N12 N11 109.7(3)
C56 N12 B2 129.7(3)
N11 N12 B2 120.5(2)
O1 C2 Mo1 178.3(3)
C54 N11 N12 106.8(2)
C54 N11 Mo2 131.9(2)
N12 N11 Mo2 121.11(18)
C59 N8 N7 109.7(2)
C59 N8 B2 130.0(3)
N7 N8 B2 120.2(2)
C26 C25 C30 118.9(3)
C26 C25 As1 117.9(2)
C30 C25 As1 122.6(2)
C12 N3 N4 107.1(2)
C12 N3 Mo1 132.7(2)
N4 N3 Mo1 120.12(17)
C5 N1 N2 106.5(2)
C5 N1 Mo1 135.2(2)
N2 N1 Mo1 118.06(17)
N7 C61 C60 109.4(3)
N7 C61 C62 122.1(3)
C60 C61 C62 128.5(3)
C61 N7 N8 106.9(2)
C61 N7 Mo2 132.1(2)
N8 N7 Mo2 120.90(17)
C66 N10 N9 109.7(3)
C66 N10 B2 129.6(3)
N9 N10 B2 120.6(2)
N5 C15 C16 109.1(3)
N5 C15 C14 122.5(3)
C16 C15 C14 128.3(3)
O3 C51 Mo2 177.9(3)
C24 C19 C20 119.0(3)
C24 C19 As1 124.6(2)
C20 C19 As1 116.4(2)
C64 N9 N10 106.6(3)
C64 N9 Mo2 135.0(2)
N10 N9 Mo2 118.21(18)
N11 C54 C55 109.2(3)
N11 C54 C53 122.7(3)
C55 C54 C53 128.1(3)
N3 C12 C11 108.9(3)
N3 C12 C13 122.9(3)
C11 C12 C13 128.2(3)
C29 C30 C25 120.4(3)
O4 C52 Mo2 178.3(3)
C17 C16 C15 106.7(3)
N8 C59 C60 107.5(3)
N8 C59 C58 122.7(3)
C60 C59 C58 129.8(3)
N12 C56 C55 107.4(3)
N12 C56 C57 122.5(3)
C55 C56 C57 130.1(3)
C56 C55 C54 106.9(3)
C59 C60 C61 106.5(3)
N4 C10 C11 107.7(3)
N4 C10 C9 123.4(3)
C11 C10 C9 128.9(3)
C30 C29 C28 120.0(3)
N6 C17 C16 107.8(3)
N6 C17 C18 122.7(3)
C16 C17 C18 129.4(3)
C23 C24 C19 120.5(3)
C27 C26 C25 120.4(3)
C19 C20 C21 120.0(3)
N9 C64 C65 109.7(3)
N9 C64 C63 121.7(3)
C65 C64 C63 128.6(3)
C22 C23 C24 120.3(3)
N2 C7 C6 107.7(3)
N2 C7 C8 123.8(3)
C6 C7 C8 128.6(3)
C27 C28 C29 120.4(3)
N1 C5 C6 109.7(3)
N1 C5 C4 121.5(3)
C6 C5 C4 128.8(3)
N10 C66 C65 107.5(3)
N10 C66 C67 123.7(3)
C65 C66 C67 128.8(3)
C7 C6 C5 106.4(3)
C22 C21 C20 120.2(3)
C66 C65 C64 106.5(3)
C10 C11 C12 106.6(3)
C28 C27 C26 119.9(3)
C21 C22 C23 119.9(3)
C73A C68 C69A 111.8(17)
C73 C68 C69 121.8(11)
C73A C68 As2 126.9(13)
C73 C68 As2 127.1(9)
C69A C68 As2 119.8(12)
C69 C68 As2 110.3(8)
C70 C69 C68 120.4(15)
C69 C70 C71 116.1(15)
C72 C71 C70 120.4(13)
C71 C72 C73 126.0(13)
C68 C73 C72 114.5(15)
C71A C70A C69A 112(3)
C68 C69A C70A 130(3)
C71A C72A C73A 122(2)
C70A C71A C72A 120(2)
C68 C73A C72A 121(2)

loop_
_geom_bond_atom_site_label_1
_geom_bond_atom_site_label_2
_geom_bond_distance
B1 N6 1.533(4)
B1 N4 1.540(4)
B1 N2 1.540(4)
B2 N12 1.534(4)
B2 N8 1.542(4)
B2 N10 1.548(4)
C74 C75 1.386(5)
C74 C76 1.393(5)
C74 As2 1.948(4)
C75 C77 1.383(5)
C76 C79 1.384(6)
O4 C52 1.142(4)
O3 C51 1.138(4)
C77 C78 1.373(6)
C78 C79 1.361(6)
Mo1 C1 1.800(3)
Mo1 C3 2.001(3)
Mo1 C2 2.017(3)
Mo1 N3 2.218(2)
Mo1 N5 2.219(2)
Mo1 N1 2.320(2)
Mo2 C50 1.800(3)
Mo2 C52 2.003(3)
Mo2 C51 2.004(3)
Mo2 N11 2.212(2)
Mo2 N7 2.220(2)
Mo2 N9 2.314(3)
As1 C1 1.926(3)
As1 C25 1.957(3)
As1 C19 1.962(3)
As2 C50 1.919(3)
As2 C68 1.960(4)
N4 C10 1.350(4)
N4 N3 1.374(3)
N6 C17 1.349(3)
N6 N5 1.374(3)
N5 C15 1.346(4)
C3 O2 1.138(4)
N2 C7 1.349(4)
N2 N1 1.380(3)
O1 C2 1.134(4)
N12 C56 1.356(4)
N12 N11 1.365(4)
N11 C54 1.347(4)
N8 C59 1.352(4)
N8 N7 1.371(3)
C25 C26 1.391(4)
C25 C30 1.394(4)
N3 C12 1.347(4)
N1 C5 1.345(4)
C61 N7 1.339(4)
C61 C60 1.391(4)
C61 C62 1.495(4)
N10 C66 1.354(4)
N10 N9 1.374(3)
C15 C16 1.392(4)
C15 C14 1.487(4)
C19 C24 1.379(4)
C19 C20 1.387(4)
N9 C64 1.340(4)
C54 C55 1.383(5)
C54 C53 1.487(5)
C12 C11 1.395(4)
C12 C13 1.484(4)
C30 C29 1.380(4)
C16 C17 1.365(4)
C59 C60 1.377(5)
C59 C58 1.496(5)
C56 C55 1.371(5)
C56 C57 1.489(5)
C10 C11 1.379(5)
C10 C9 1.489(5)
C29 C28 1.381(5)
C17 C18 1.490(4)
C24 C23 1.378(5)
C26 C27 1.387(5)
C20 C21 1.393(5)
C64 C65 1.387(5)
C64 C63 1.500(5)
C23 C22 1.377(5)
C7 C6 1.381(5)
C7 C8 1.494(5)
C28 C27 1.376(5)
C5 C6 1.385(5)
C5 C4 1.497(5)
C66 C65 1.376(5)
C66 C67 1.486(5)
C21 C22 1.365(5)
C68 C73A 1.354(19)
C68 C73 1.373(15)
C68 C69A 1.409(18)
C68 C69 1.432(17)
C69 C70 1.418(18)
C70 C71 1.440(18)
C71 C72 1.31(3)
C72 C73 1.43(2)
C70A C71A 1.381(18)
C70A C69A 1.410(18)
C72A C71A 1.387(17)
C72A C73A 1.390(17)
